data_1546989
loop_
_publ_author_name
'Zhong, Shuhuang'
'Tan, Yingxin'
'Zhong, Liu'
'Gao, Jie'
'Liao, Heng'
'Jiang, Long'
'Gao, Haiyang'
'Wu, Qing'

_publ_section_title
;
 Precision Synthesis of Ethylene and Polar Monomer Copolymers by
 Palladium-Catalyzed Living Coordination Copolymerization
;
_journal_issue 15
_journal_name_full Macromolecules
_journal_page_first 5661
_journal_paper_doi 10.1021/acs.macromol.7b01132
_journal_volume 50
_journal_year 2017
_chemical_formula_moiety 'C32 H12 B F24, C45 H53 N2 O2 Pd'
_chemical_formula_sum 'C77 H65 B F24 N2 O2 Pd'
_chemical_formula_weight 1623.52
_chemical_name_systematic
; 
 ? 
;
_space_group_IT_number 14
_symmetry_cell_setting monoclinic
_symmetry_space_group_name_Hall '-P 2yn'
_symmetry_space_group_name_H-M 'P 1 21/n 1'
_atom_sites_solution_hydrogens geom
_atom_sites_solution_primary direct
_atom_sites_solution_secondary difmap
_audit_creation_method SHELXL-97
_cell_angle_alpha 90.00
_cell_angle_beta 101.275(2)
_cell_angle_gamma 90.00
_cell_formula_units_Z 4
_cell_length_a 12.3168(3)
_cell_length_b 32.5315(7)
_cell_length_c 19.0366(4)
_cell_measurement_reflns_used 16311
_cell_measurement_temperature 150(2)
_cell_measurement_theta_max 29.5420
_cell_measurement_theta_min 3.5870
_cell_volume 7480.4(3)
_computing_cell_refinement 'CrysAlisPro 1.171.38.43 (Rigaku OD, 2015)'
_computing_data_collection 'CrysAlisPro 1.171.38.43 (Rigaku OD, 2015)'
_computing_data_reduction 'CrysAlisPro 1.171.38.43 (Rigaku OD, 2015)'
_computing_molecular_graphics 'Bruker SHELXTL'
_computing_publication_material 'Bruker SHELXTL'
_computing_structure_refinement 'SHELXL-97 (Sheldrick, 1997)'
_computing_structure_solution 'SHELXS-97 (Sheldrick, 1990)'
_diffrn_ambient_environment N~2~
_diffrn_ambient_temperature 150(2)
_diffrn_detector 'CCD plate'
_diffrn_detector_type AtlasS2
_diffrn_measured_fraction_theta_full 0.997
_diffrn_measured_fraction_theta_max 0.997
_diffrn_measurement_device 'four-circle diffractometer'
_diffrn_measurement_device_type 'SuperNova, Dual, Cu at zero, AtlasS2'
_diffrn_measurement_method 'omega scans'
_diffrn_radiation_monochromator mirror
_diffrn_radiation_probe x-ray
_diffrn_radiation_type 'Mo K\a'
_diffrn_radiation_wavelength 0.71073
_diffrn_reflns_av_R_equivalents 0.0285
_diffrn_reflns_av_sigmaI/netI 0.0420
_diffrn_reflns_limit_h_max 12
_diffrn_reflns_limit_h_min -15
_diffrn_reflns_limit_k_max 41
_diffrn_reflns_limit_k_min -34
_diffrn_reflns_limit_l_max 24
_diffrn_reflns_limit_l_min -22
_diffrn_reflns_number 41671
_diffrn_reflns_theta_full 27.00
_diffrn_reflns_theta_max 27.00
_diffrn_reflns_theta_min 3.26
_diffrn_source 'micro-focus sealed X-ray tube'
_diffrn_source_type 'SuperNova (Mo) X-ray Source'
_exptl_absorpt_coefficient_mu 0.355
_exptl_absorpt_correction_T_max 0.9929
_exptl_absorpt_correction_T_min 0.7894
_exptl_absorpt_correction_type multi-scan
_exptl_absorpt_process_details
;
CrysAlisPro 1.171.38.43 (Rigaku Oxford Diffraction, 2015)
Empirical absorption correction using spherical harmonics,
 implemented in SCALE3 ABSPACK scaling algorithm.
;
_exptl_crystal_colour orange
_exptl_crystal_density_diffrn 1.442
_exptl_crystal_density_method 'not measured'
_exptl_crystal_description block
_exptl_crystal_F_000 3296
_exptl_crystal_size_max 0.70
_exptl_crystal_size_mid 0.40
_exptl_crystal_size_min 0.02
_refine_diff_density_max 0.991
_refine_diff_density_min -0.708
_refine_diff_density_rms 0.081
_refine_ls_extinction_method none
_refine_ls_goodness_of_fit_ref 1.020
_refine_ls_hydrogen_treatment constr
_refine_ls_matrix_type full
_refine_ls_number_parameters 1067
_refine_ls_number_reflns 16275
_refine_ls_number_restraints 0
_refine_ls_restrained_S_all 1.224
_refine_ls_R_factor_all 0.0723
_refine_ls_R_factor_gt 0.0546
_refine_ls_shift/su_max 0.001
_refine_ls_shift/su_mean 0.000
_refine_ls_structure_factor_coef Fsqd
_refine_ls_weighting_details 'calc w=1/[\s^2^(Fo^2^)+(0.0640P)^2^+13.7293P] where P=(Fo^2^+2Fc^2^)/3'
_refine_ls_weighting_scheme calc
_refine_ls_wR_factor_gt 0.1331
_refine_ls_wR_factor_ref 0.1463
_reflns_number_gt 12851
_reflns_number_total 16275
_reflns_threshold_expression >2sigma(I)
_cod_data_source_file ma7b01132_si_004.cif
_cod_data_source_block 16122102
_cod_depositor_comments
;
The following automatic conversions were performed:

'_symmetry_cell_setting' value 'Monoclinic' changed to 'monoclinic'
according to
/home/data/users/saulius/crontab/automatic-downloads/current/ACS/lib/dictionaries/cif_core.dic
dictionary named 'cif_core.dic' version 2.4.2 from 2011-04-26.

Automatic conversion script
Id: cif_fix_values 4973 2017-02-22 13:04:09Z antanas 
;
_cod_original_sg_symbol_H-M P2(1)/n
_cod_database_code 1546989
_oxdiff_exptl_absorpt_empirical_details
;
Empirical correction (ABSPACK) includes:
- Absorption correction using spherical harmonics
- Frame scaling
;

loop_
_symmetry_equiv_pos_as_xyz
'x, y, z'
'-x+1/2, y+1/2, -z+1/2'
'-x, -y, -z'
'x-1/2, -y-1/2, z-1/2'

loop_
_atom_site_label
_atom_site_type_symbol
_atom_site_fract_x
_atom_site_fract_y
_atom_site_fract_z
_atom_site_U_iso_or_equiv
_atom_site_adp_type
_atom_site_occupancy
_atom_site_symmetry_multiplicity
_atom_site_calc_flag
_atom_site_refinement_flags
_atom_site_disorder_assembly
_atom_site_disorder_group
B1 B 0.8042(3) 0.10992(12) 0.2750(2) 0.0226(8) Uani 1 1 d . . .
C1 C 0.7656(3) 0.16866(10) 0.71658(18) 0.0208(7) Uani 1 1 d . . .
C2 C 0.6871(3) 0.13313(11) 0.70399(18) 0.0226(7) Uani 1 1 d . . .
C3 C 0.6471(3) 0.12416(12) 0.62506(18) 0.0273(8) Uani 1 1 d . . .
H3 H 0.5924 0.1011 0.6158 0.033 Uiso 1 1 calc R . .
C4 C 0.7535(3) 0.11543(12) 0.59884(18) 0.0286(8) Uani 1 1 d . . .
C5 C 0.7788(4) 0.07888(14) 0.5676(2) 0.0391(10) Uani 1 1 d . . .
H5 H 0.7274 0.0568 0.5603 0.047 Uiso 1 1 calc R . .
C6 C 0.8801(4) 0.07549(15) 0.5475(2) 0.0473(11) Uani 1 1 d . . .
H6 H 0.8978 0.0508 0.5255 0.057 Uiso 1 1 calc R . .
C7 C 0.9564(4) 0.10715(15) 0.5587(2) 0.0427(11) Uani 1 1 d . . .
H7 H 1.0257 0.1040 0.5446 0.051 Uiso 1 1 calc R . .
C8 C 0.9321(4) 0.14358(13) 0.5904(2) 0.0335(9) Uani 1 1 d . . .
H8 H 0.9844 0.1654 0.5983 0.040 Uiso 1 1 calc R . .
C9 C 0.8299(3) 0.14771(12) 0.61046(18) 0.0273(8) Uani 1 1 d . . .
C10 C 0.7907(3) 0.18523(11) 0.64675(18) 0.0249(7) Uani 1 1 d . . .
H10 H 0.8452 0.2084 0.6536 0.030 Uiso 1 1 calc R . .
C11 C 0.6772(3) 0.19718(12) 0.60346(19) 0.0301(8) Uani 1 1 d . . .
C12 C 0.6480(4) 0.23622(14) 0.5760(2) 0.0394(10) Uani 1 1 d . . .
H12 H 0.7000 0.2581 0.5831 0.047 Uiso 1 1 calc R . .
C13 C 0.5405(4) 0.24223(17) 0.5377(3) 0.0506(12) Uani 1 1 d . . .
H13 H 0.5191 0.2686 0.5182 0.061 Uiso 1 1 calc R . .
C14 C 0.4651(4) 0.21065(18) 0.5276(3) 0.0522(13) Uani 1 1 d . . .
H14 H 0.3922 0.2155 0.5016 0.063 Uiso 1 1 calc R . .
C15 C 0.4942(4) 0.17170(16) 0.5551(2) 0.0416(10) Uani 1 1 d . . .
H15 H 0.4417 0.1500 0.5481 0.050 Uiso 1 1 calc R . .
C16 C 0.6007(3) 0.16514(13) 0.5926(2) 0.0317(8) Uani 1 1 d . . .
C17 C 0.8747(3) 0.21486(11) 0.79696(19) 0.0247(7) Uani 1 1 d . . .
C18 C 0.9862(3) 0.20758(12) 0.8267(2) 0.0307(8) Uani 1 1 d . . .
C19 C 1.0541(4) 0.24215(15) 0.8421(3) 0.0461(11) Uani 1 1 d . . .
H19 H 1.1307 0.2386 0.8614 0.055 Uiso 1 1 calc R . .
C20 C 1.0117(5) 0.28114(15) 0.8297(3) 0.0562(14) Uani 1 1 d . . .
H20 H 1.0598 0.3041 0.8396 0.067 Uiso 1 1 calc R . .
C21 C 0.9004(4) 0.28748(13) 0.8031(3) 0.0470(12) Uani 1 1 d . . .
H21 H 0.8724 0.3147 0.7963 0.056 Uiso 1 1 calc R . .
C22 C 0.8285(4) 0.25414(12) 0.7862(2) 0.0328(9) Uani 1 1 d . . .
C23 C 0.5991(3) 0.07892(11) 0.75586(18) 0.0235(7) Uani 1 1 d . . .
C24 C 0.6505(3) 0.04058(12) 0.7596(2) 0.0338(9) Uani 1 1 d . . .
C25 C 0.5841(4) 0.00628(13) 0.7635(3) 0.0414(10) Uani 1 1 d . . .
H25 H 0.6161 -0.0204 0.7655 0.050 Uiso 1 1 calc R . .
C26 C 0.4732(4) 0.01021(13) 0.7647(2) 0.0394(10) Uani 1 1 d . . .
H26 H 0.4300 -0.0136 0.7685 0.047 Uiso 1 1 calc R . .
C27 C 0.4247(4) 0.04846(13) 0.7602(2) 0.0397(10) Uani 1 1 d . . .
H27 H 0.3478 0.0507 0.7602 0.048 Uiso 1 1 calc R . .
C28 C 0.4859(3) 0.08402(12) 0.7557(2) 0.0316(8) Uani 1 1 d . . .
C29 C 1.0313(3) 0.16423(13) 0.8416(2) 0.0342(9) Uani 1 1 d . . .
H29 H 0.9692 0.1468 0.8517 0.041 Uiso 1 1 calc R . .
C30 C 1.1252(4) 0.16133(18) 0.9068(3) 0.0540(13) Uani 1 1 d . . .
H30A H 1.1418 0.1324 0.9183 0.081 Uiso 1 1 calc R . .
H30B H 1.1029 0.1749 0.9477 0.081 Uiso 1 1 calc R . .
H30C H 1.1912 0.1749 0.8962 0.081 Uiso 1 1 calc R . .
C31 C 1.0679(4) 0.14592(16) 0.7765(3) 0.0498(12) Uani 1 1 d . . .
H31A H 1.0047 0.1448 0.7363 0.075 Uiso 1 1 calc R . .
H31B H 1.0964 0.1181 0.7879 0.075 Uiso 1 1 calc R . .
H31C H 1.1263 0.1631 0.7635 0.075 Uiso 1 1 calc R . .
C32 C 0.7041(4) 0.26059(12) 0.7613(2) 0.0380(10) Uani 1 1 d . . .
H32 H 0.6775 0.2396 0.7235 0.046 Uiso 1 1 calc R . .
C33 C 0.6731(5) 0.30278(15) 0.7281(3) 0.0575(14) Uani 1 1 d . . .
H33A H 0.6910 0.3240 0.7651 0.086 Uiso 1 1 calc R . .
H33B H 0.5937 0.3035 0.7078 0.086 Uiso 1 1 calc R . .
H33C H 0.7150 0.3079 0.6902 0.086 Uiso 1 1 calc R . .
C34 C 0.6420(4) 0.25311(15) 0.8225(3) 0.0470(11) Uani 1 1 d . . .
H34A H 0.6535 0.2247 0.8392 0.070 Uiso 1 1 calc R . .
H34B H 0.5627 0.2580 0.8053 0.070 Uiso 1 1 calc R . .
H34C H 0.6699 0.2719 0.8621 0.070 Uiso 1 1 calc R . .
C35 C 0.7745(4) 0.03656(14) 0.7618(3) 0.0534(13) Uani 1 1 d . . .
H35 H 0.7984 0.0614 0.7378 0.064 Uiso 1 1 calc R . .
C36 C 0.8371(5) 0.0368(2) 0.8393(4) 0.083(2) Uani 1 1 d . . .
H36A H 0.8139 0.0132 0.8647 0.124 Uiso 1 1 calc R . .
H36B H 0.8207 0.0622 0.8627 0.124 Uiso 1 1 calc R . .
H36C H 0.9168 0.0351 0.8403 0.124 Uiso 1 1 calc R . .
C37 C 0.8049(5) -0.00106(18) 0.7224(4) 0.0677(16) Uani 1 1 d . . .
H37A H 0.7851 -0.0260 0.7459 0.102 Uiso 1 1 calc R . .
H37B H 0.8847 -0.0010 0.7233 0.102 Uiso 1 1 calc R . .
H37C H 0.7646 -0.0005 0.6727 0.102 Uiso 1 1 calc R . .
C38 C 0.4320(4) 0.12631(13) 0.7507(3) 0.0449(11) Uani 1 1 d . . .
H38 H 0.4868 0.1466 0.7389 0.054 Uiso 1 1 calc R . .
C39 C 0.4035(6) 0.1391(2) 0.8223(4) 0.081(2) Uani 1 1 d . . .
H39A H 0.3505 0.1195 0.8356 0.121 Uiso 1 1 calc R . .
H39B H 0.3707 0.1666 0.8177 0.121 Uiso 1 1 calc R . .
H39C H 0.4710 0.1393 0.8593 0.121 Uiso 1 1 calc R . .
C40 C 0.3289(4) 0.12851(16) 0.6915(3) 0.0535(13) Uani 1 1 d . . .
H40A H 0.3471 0.1190 0.6463 0.080 Uiso 1 1 calc R . .
H40B H 0.3024 0.1570 0.6860 0.080 Uiso 1 1 calc R . .
H40C H 0.2709 0.1110 0.7040 0.080 Uiso 1 1 calc R . .
C41 C 0.8189(4) 0.17868(14) 0.9422(2) 0.0382(10) Uani 0.664(12) 1 d PD A 1
H41A H 0.8963 0.1690 0.9561 0.046 Uiso 0.664(12) 1 calc PR A 1
H41B H 0.8213 0.2079 0.9280 0.046 Uiso 0.664(12) 1 calc PR A 1
C42 C 0.7670(6) 0.1763(2) 1.0051(3) 0.042(2) Uani 0.664(12) 1 d PD A 1
H42A H 0.6923 0.1887 0.9925 0.051 Uiso 0.664(12) 1 calc PR A 1
H42B H 0.8109 0.1933 1.0436 0.051 Uiso 0.664(12) 1 calc PR A 1
C43 C 0.7553(4) 0.13349(16) 1.0350(2) 0.0445(11) Uani 0.664(12) 1 d PD A 1
H43A H 0.8294 0.1206 1.0475 0.053 Uiso 0.664(12) 1 calc PR A 1
H43B H 0.7256 0.1359 1.0796 0.053 Uiso 0.664(12) 1 calc PR A 1
C41' C 0.8189(4) 0.17868(14) 0.9422(2) 0.0382(10) Uani 0.336(12) 1 d PD A 2
H41C H 0.8876 0.1910 0.9319 0.046 Uiso 0.336(12) 1 calc PR A 2
H41D H 0.7697 0.2014 0.9511 0.046 Uiso 0.336(12) 1 calc PR A 2
C42' C 0.8464(10) 0.1529(4) 1.0069(6) 0.035(4) Uani 0.336(12) 1 d PD A 2
H42C H 0.8891 0.1701 1.0456 0.042 Uiso 0.336(12) 1 calc PR A 2
H42D H 0.8964 0.1308 0.9969 0.042 Uiso 0.336(12) 1 calc PR A 2
C43' C 0.7553(4) 0.13349(16) 1.0350(2) 0.0445(11) Uani 0.336(12) 1 d PD A 2
H43C H 0.7877 0.1170 1.0777 0.053 Uiso 0.336(12) 1 calc PR A 2
H43D H 0.7099 0.1554 1.0510 0.053 Uiso 0.336(12) 1 calc PR A 2
C44 C 0.6818(4) 0.10677(14) 0.9842(2) 0.0374(9) Uani 1 1 d . . .
C45 C 0.5496(6) 0.0535(2) 0.9675(3) 0.079(2) Uani 1 1 d . . .
H45A H 0.4959 0.0707 0.9358 0.119 Uiso 1 1 calc R A .
H45B H 0.5106 0.0357 0.9959 0.119 Uiso 1 1 calc R . .
H45C H 0.5899 0.0365 0.9386 0.119 Uiso 1 1 calc R . .
C46 C 0.7434(3) 0.07844(10) 0.32228(18) 0.0222(7) Uani 1 1 d . . .
C47 C 0.6451(3) 0.08764(12) 0.3452(2) 0.0296(8) Uani 1 1 d . B .
H47 H 0.6092 0.1130 0.3311 0.035 Uiso 1 1 calc R . .
C48 C 0.5980(4) 0.06105(14) 0.3876(2) 0.0379(10) Uani 1 1 d . . .
C49 C 0.6477(4) 0.02373(14) 0.4093(2) 0.0425(11) Uani 1 1 d . B .
H49 H 0.6149 0.0052 0.4375 0.051 Uiso 1 1 calc R . .
C50 C 0.7463(4) 0.01424(12) 0.3887(2) 0.0380(10) Uani 1 1 d . . .
C51 C 0.7926(3) 0.04103(11) 0.3462(2) 0.0290(8) Uani 1 1 d . B .
H51 H 0.8604 0.0337 0.3329 0.035 Uiso 1 1 calc R . .
C52 C 0.4905(5) 0.07210(18) 0.4083(3) 0.0628(12) Uani 0.545(7) 1 d PDU B 1
F1 F 0.4986(7) 0.0982(3) 0.4579(5) 0.103(3) Uani 0.545(7) 1 d PDU B 1
F2 F 0.4140(5) 0.0858(2) 0.3514(3) 0.0677(18) Uani 0.545(7) 1 d PDU B 1
F3 F 0.4359(6) 0.0377(2) 0.4246(5) 0.089(2) Uani 0.545(7) 1 d PDU B 1
C52' C 0.4905(5) 0.07210(18) 0.4083(3) 0.0628(12) Uani 0.455(7) 1 d PU B 2
F1' F 0.4111(8) 0.0558(4) 0.3766(6) 0.098(3) Uani 0.455(7) 1 d PU B 2
F2' F 0.4771(7) 0.1147(3) 0.4115(5) 0.080(2) Uani 0.455(7) 1 d PU B 2
F3' F 0.4987(7) 0.0663(3) 0.4813(4) 0.071(2) Uani 0.455(7) 1 d PU B 2
C53 C 0.8038(6) -0.02543(15) 0.4115(3) 0.0626(16) Uani 1 1 d . B .
C54 C 0.8620(3) 0.08476(11) 0.21717(19) 0.0252(7) Uani 1 1 d . . .
C55 C 0.8132(3) 0.04920(12) 0.1835(2) 0.0310(8) Uani 1 1 d . . .
H55 H 0.7495 0.0382 0.1979 0.037 Uiso 1 1 calc R . .
C56 C 0.8549(4) 0.02947(13) 0.1296(2) 0.0361(9) Uani 1 1 d . . .
C57 C 0.9470(4) 0.04435(13) 0.1070(2) 0.0377(9) Uani 1 1 d . . .
H57 H 0.9755 0.0308 0.0702 0.045 Uiso 1 1 calc R . .
C58 C 0.9968(4) 0.07922(13) 0.1391(2) 0.0360(9) Uani 1 1 d . . .
C59 C 0.9546(3) 0.09940(12) 0.1927(2) 0.0298(8) Uani 1 1 d . . .
H59 H 0.9898 0.1238 0.2131 0.036 Uiso 1 1 calc R . .
C60 C 0.7993(5) -0.00853(17) 0.0962(3) 0.0582(14) Uani 1 1 d . . .
C61 C 1.0993(5) 0.09623(17) 0.1173(3) 0.0568(14) Uani 1 1 d . . .
C62 C 0.8935(3) 0.13555(11) 0.33412(18) 0.0226(7) Uani 1 1 d . . .
C63 C 1.0024(3) 0.12210(11) 0.35852(19) 0.0249(7) Uani 1 1 d . . .
H63 H 1.0269 0.0979 0.3385 0.030 Uiso 1 1 calc R . .
C64 C 1.0759(3) 0.14320(11) 0.4112(2) 0.0262(8) Uani 1 1 d . . .
C65 C 1.0442(3) 0.17872(12) 0.44140(19) 0.0281(8) Uani 1 1 d . C .
H65 H 1.0950 0.1934 0.4766 0.034 Uiso 1 1 calc R . .
C66 C 0.9372(3) 0.19237(12) 0.41935(19) 0.0285(8) Uani 1 1 d . . .
C67 C 0.8629(3) 0.17062(11) 0.36746(19) 0.0257(7) Uani 1 1 d . C .
H67 H 0.7888 0.1802 0.3545 0.031 Uiso 1 1 calc R . .
C68 C 1.1930(3) 0.12870(14) 0.4342(2) 0.0386(10) Uani 1 1 d . . .
C69 C 0.8999(4) 0.23068(14) 0.4493(2) 0.0445(9) Uani 0.528(7) 1 d PDU C 1
F16 F 0.9001(8) 0.2617(2) 0.4091(5) 0.084(2) Uani 0.528(7) 1 d PDU C 1
F17 F 0.9473(6) 0.2371(2) 0.5164(3) 0.077(2) Uani 0.528(7) 1 d PDU C 1
F18 F 0.7903(4) 0.22730(19) 0.4580(3) 0.0648(18) Uani 0.528(7) 1 d PDU C 1
C69' C 0.8999(4) 0.23068(14) 0.4493(2) 0.0445(9) Uani 0.472(7) 1 d PU C 2
F16' F 0.8406(7) 0.2552(2) 0.3998(4) 0.064(2) Uani 0.472(7) 1 d PU C 2
F17' F 0.9901(5) 0.26024(19) 0.4636(4) 0.0617(19) Uani 0.472(7) 1 d PU C 2
F18' F 0.8716(10) 0.2302(3) 0.5071(5) 0.083(2) Uani 0.472(7) 1 d PU C 2
C70 C 0.7156(3) 0.14097(11) 0.22520(19) 0.0249(7) Uani 1 1 d . . .
C76 C 0.6991(5) 0.25026(16) 0.1545(3) 0.0669(13) Uani 0.645(7) 1 d PDU D 1
F19 F 0.7826(7) 0.2639(2) 0.2006(4) 0.106(2) Uani 0.645(7) 1 d PDU D 1
F20 F 0.6115(5) 0.27576(16) 0.1560(4) 0.091(2) Uani 0.645(7) 1 d PDU D 1
F21 F 0.7178(6) 0.25622(18) 0.0888(3) 0.0885(19) Uani 0.645(7) 1 d PDU D 1
C76' C 0.6991(5) 0.25026(16) 0.1545(3) 0.0669(13) Uani 0.355(7) 1 d PU D 2
F19' F 0.7248(10) 0.2697(3) 0.2217(5) 0.065(2) Uani 0.355(7) 1 d PU D 2
F20' F 0.6516(13) 0.2716(4) 0.1111(8) 0.097(3) Uani 0.355(7) 1 d PU D 2
F21' F 0.8176(9) 0.2546(3) 0.1534(7) 0.071(3) Uani 0.355(7) 1 d PU D 2
C71 C 0.7418(4) 0.18146(11) 0.2108(2) 0.0311(8) Uani 1 1 d . D .
H71 H 0.8123 0.1920 0.2326 0.037 Uiso 1 1 calc R . .
C72 C 0.6688(4) 0.20700(13) 0.1660(2) 0.0407(10) Uani 1 1 d . . .
C73 C 0.5660(4) 0.19279(14) 0.1321(2) 0.0427(11) Uani 1 1 d . D .
H73 H 0.5153 0.2103 0.1020 0.051 Uiso 1 1 calc R . .
C74 C 0.5393(4) 0.15262(15) 0.1431(2) 0.0393(10) Uani 1 1 d . . .
C75 C 0.6116(3) 0.12719(13) 0.1891(2) 0.0306(8) Uani 1 1 d . D .
H75 H 0.5899 0.0997 0.1963 0.037 Uiso 1 1 calc R . .
C77 C 0.4307(4) 0.1360(2) 0.1023(3) 0.0670(17) Uani 1 1 d . D .
F4 F 0.7343(4) -0.05347(11) 0.4293(2) 0.0978(13) Uani 1 1 d U . .
F5 F 0.8855(4) -0.02112(11) 0.4671(2) 0.1016(14) Uani 1 1 d U . .
F6 F 0.8454(3) -0.04322(9) 0.35973(19) 0.0750(10) Uani 1 1 d U . .
F7 F 0.6945(3) -0.01140(11) 0.0980(2) 0.0767(10) Uani 1 1 d U . .
F8 F 0.8426(5) -0.04147(12) 0.1277(4) 0.149(2) Uani 1 1 d U . .
F9 F 0.8043(5) -0.01206(18) 0.0285(3) 0.145(2) Uani 1 1 d U . .
F10 F 1.1347(4) 0.07419(13) 0.0700(3) 0.1074(15) Uani 1 1 d U . .
F11 F 1.1842(3) 0.10039(12) 0.1741(2) 0.0785(10) Uani 1 1 d U . .
F12 F 1.0832(3) 0.13465(11) 0.0926(2) 0.0758(10) Uani 1 1 d U . .
F13 F 1.2068(2) 0.08958(9) 0.41867(17) 0.0594(8) Uani 1 1 d U . .
F14 F 1.2635(2) 0.15108(11) 0.4057(2) 0.0717(10) Uani 1 1 d U . .
F15 F 1.2283(2) 0.13198(10) 0.50511(15) 0.0587(8) Uani 1 1 d U . .
F22 F 0.3466(3) 0.15972(17) 0.1062(3) 0.1099(16) Uani 1 1 d . . .
F23 F 0.4287(4) 0.13566(18) 0.0311(2) 0.1147(17) Uani 1 1 d . . .
F24 F 0.4099(3) 0.09853(16) 0.1166(3) 0.128(2) Uani 1 1 d . . .
N1 N 0.8024(2) 0.17975(9) 0.78165(15) 0.0208(6) Uani 1 1 d . A .
N2 N 0.6673(2) 0.11496(9) 0.75939(15) 0.0220(6) Uani 1 1 d . A .
O1 O 0.6683(2) 0.10837(9) 0.91871(14) 0.0372(7) Uani 1 1 d . A .
O2 O 0.6275(3) 0.07950(12) 1.01518(17) 0.0573(10) Uani 1 1 d . A .
Pd1 Pd 0.74307(2) 0.146053(8) 0.856201(14) 0.02326(9) Uani 1 1 d . . .

loop_
_atom_site_aniso_label
_atom_site_aniso_U_11
_atom_site_aniso_U_22
_atom_site_aniso_U_33
_atom_site_aniso_U_23
_atom_site_aniso_U_13
_atom_site_aniso_U_12
B1 0.0220(19) 0.0208(18) 0.0248(19) 0.0022(15) 0.0042(16) 0.0010(16)
C1 0.0186(16) 0.0218(16) 0.0230(16) 0.0001(13) 0.0065(14) 0.0021(13)
C2 0.0211(17) 0.0241(17) 0.0234(17) -0.0021(14) 0.0065(14) 0.0016(14)
C3 0.0295(19) 0.0310(19) 0.0211(17) -0.0032(14) 0.0038(15) -0.0037(16)
C4 0.034(2) 0.034(2) 0.0182(16) -0.0022(14) 0.0064(15) 0.0006(17)
C5 0.050(3) 0.038(2) 0.031(2) -0.0078(17) 0.0104(19) -0.003(2)
C6 0.063(3) 0.042(3) 0.041(2) -0.010(2) 0.024(2) 0.009(2)
C7 0.048(3) 0.048(3) 0.038(2) 0.0043(19) 0.024(2) 0.012(2)
C8 0.037(2) 0.037(2) 0.0301(19) 0.0041(16) 0.0144(17) 0.0032(18)
C9 0.032(2) 0.0316(19) 0.0184(16) 0.0001(14) 0.0058(15) 0.0031(16)
C10 0.0265(18) 0.0260(18) 0.0243(17) 0.0029(14) 0.0099(15) -0.0012(15)
C11 0.031(2) 0.037(2) 0.0237(18) 0.0034(15) 0.0091(15) 0.0048(17)
C12 0.044(2) 0.042(2) 0.034(2) 0.0108(18) 0.0127(19) 0.006(2)
C13 0.050(3) 0.059(3) 0.044(3) 0.021(2) 0.010(2) 0.018(3)
C14 0.038(3) 0.076(4) 0.039(2) 0.015(2) 0.000(2) 0.015(3)
C15 0.032(2) 0.060(3) 0.030(2) 0.005(2) -0.0001(18) 0.000(2)
C16 0.033(2) 0.041(2) 0.0223(18) 0.0001(16) 0.0068(16) 0.0021(18)
C17 0.0286(19) 0.0230(17) 0.0249(17) -0.0051(14) 0.0107(15) -0.0076(15)
C18 0.0274(19) 0.033(2) 0.034(2) -0.0058(16) 0.0110(16) -0.0102(16)
C19 0.033(2) 0.047(3) 0.060(3) -0.010(2) 0.012(2) -0.018(2)
C20 0.058(3) 0.035(2) 0.079(4) -0.013(2) 0.022(3) -0.026(2)
C21 0.063(3) 0.023(2) 0.062(3) -0.0073(19) 0.030(3) -0.009(2)
C22 0.045(2) 0.0238(18) 0.033(2) -0.0023(15) 0.0184(18) -0.0020(17)
C23 0.0259(18) 0.0225(17) 0.0212(16) -0.0030(13) 0.0023(14) -0.0071(14)
C24 0.031(2) 0.0256(19) 0.044(2) 0.0013(17) 0.0034(18) -0.0004(16)
C25 0.045(3) 0.0217(19) 0.055(3) 0.0018(18) 0.003(2) -0.0020(18)
C26 0.042(2) 0.028(2) 0.047(2) -0.0011(18) 0.006(2) -0.0150(18)
C27 0.029(2) 0.038(2) 0.053(3) -0.0056(19) 0.0124(19) -0.0117(18)
C28 0.0278(19) 0.030(2) 0.039(2) -0.0072(16) 0.0113(17) -0.0072(16)
C29 0.0244(19) 0.038(2) 0.039(2) -0.0011(18) 0.0034(17) -0.0023(17)
C30 0.046(3) 0.064(3) 0.048(3) -0.004(2) -0.001(2) 0.004(3)
C31 0.054(3) 0.051(3) 0.043(3) -0.003(2) 0.007(2) 0.016(2)
C32 0.047(3) 0.026(2) 0.045(2) -0.0033(17) 0.017(2) 0.0078(18)
C33 0.072(4) 0.039(3) 0.065(3) 0.006(2) 0.021(3) 0.020(3)
C34 0.046(3) 0.045(3) 0.057(3) -0.002(2) 0.025(2) 0.008(2)
C35 0.034(2) 0.029(2) 0.096(4) 0.003(2) 0.008(3) 0.0029(19)
C36 0.044(3) 0.068(4) 0.120(6) -0.023(4) -0.025(3) 0.020(3)
C37 0.053(3) 0.052(3) 0.102(5) 0.000(3) 0.023(3) 0.014(3)
C38 0.029(2) 0.027(2) 0.082(3) -0.010(2) 0.018(2) -0.0037(17)
C39 0.068(4) 0.086(5) 0.078(4) -0.046(4) -0.009(3) 0.034(3)
C40 0.056(3) 0.044(3) 0.062(3) 0.006(2) 0.015(3) 0.016(2)
C41 0.047(2) 0.042(2) 0.0258(19) -0.0099(17) 0.0066(18) -0.018(2)
C42 0.047(4) 0.052(4) 0.031(3) -0.009(3) 0.014(3) -0.008(3)
C43 0.049(3) 0.060(3) 0.024(2) 0.0018(19) 0.0043(19) -0.012(2)
C41' 0.047(2) 0.042(2) 0.0258(19) -0.0099(17) 0.0066(18) -0.018(2)
C42' 0.035(7) 0.042(7) 0.021(6) 0.000(5) -0.007(5) -0.010(6)
C43' 0.049(3) 0.060(3) 0.024(2) 0.0018(19) 0.0043(19) -0.012(2)
C44 0.036(2) 0.045(2) 0.032(2) 0.0068(18) 0.0088(18) -0.0062(19)
C45 0.097(5) 0.080(4) 0.054(3) 0.015(3) 0.001(3) -0.061(4)
C46 0.0215(17) 0.0203(16) 0.0242(17) -0.0018(13) 0.0029(14) -0.0009(14)
C47 0.0292(19) 0.0299(19) 0.0304(19) -0.0040(15) 0.0078(16) 0.0010(16)
C48 0.036(2) 0.048(3) 0.031(2) -0.0052(18) 0.0120(18) -0.010(2)
C49 0.056(3) 0.042(2) 0.030(2) 0.0013(18) 0.012(2) -0.023(2)
C50 0.055(3) 0.026(2) 0.031(2) 0.0038(16) 0.0024(19) -0.0044(19)
C51 0.0295(19) 0.0257(18) 0.0316(19) 0.0020(15) 0.0052(16) 0.0010(16)
C52 0.055(2) 0.080(2) 0.061(2) -0.011(2) 0.0296(19) -0.011(2)
F1 0.094(4) 0.126(5) 0.094(4) -0.048(4) 0.029(3) 0.010(4)
F2 0.044(3) 0.093(4) 0.076(3) 0.011(3) 0.034(2) 0.017(3)
F3 0.062(3) 0.107(4) 0.111(4) 0.031(3) 0.046(3) -0.015(3)
C52' 0.055(2) 0.080(2) 0.061(2) -0.011(2) 0.0296(19) -0.011(2)
F1' 0.066(4) 0.128(5) 0.102(5) -0.037(4) 0.018(4) -0.008(4)
F2' 0.071(4) 0.085(3) 0.097(4) 0.011(3) 0.051(4) 0.024(3)
F3' 0.076(4) 0.091(4) 0.062(3) 0.004(3) 0.050(3) 0.006(3)
C53 0.104(5) 0.029(2) 0.049(3) 0.012(2) 0.002(3) -0.002(3)
C54 0.0250(18) 0.0227(17) 0.0274(18) 0.0033(14) 0.0034(15) 0.0039(14)
C55 0.0266(19) 0.032(2) 0.035(2) -0.0049(16) 0.0076(16) -0.0029(16)
C56 0.037(2) 0.032(2) 0.039(2) -0.0078(17) 0.0069(18) 0.0005(18)
C57 0.047(3) 0.034(2) 0.036(2) -0.0037(17) 0.0188(19) 0.0066(19)
C58 0.042(2) 0.032(2) 0.038(2) 0.0010(17) 0.0205(19) 0.0001(18)
C59 0.035(2) 0.0235(18) 0.034(2) 0.0016(15) 0.0124(17) -0.0005(16)
C60 0.059(3) 0.053(3) 0.067(3) -0.029(3) 0.022(3) -0.012(3)
C61 0.070(4) 0.051(3) 0.062(3) -0.008(2) 0.042(3) -0.010(3)
C62 0.0209(17) 0.0239(17) 0.0236(17) 0.0057(13) 0.0055(14) -0.0003(14)
C63 0.0235(18) 0.0233(17) 0.0289(18) 0.0068(14) 0.0076(15) 0.0041(14)
C64 0.0211(17) 0.0298(19) 0.0277(18) 0.0095(15) 0.0043(15) -0.0023(15)
C65 0.0280(19) 0.032(2) 0.0227(17) 0.0041(15) 0.0014(15) -0.0055(16)
C66 0.033(2) 0.0293(19) 0.0221(17) 0.0006(14) 0.0029(15) 0.0017(16)
C67 0.0217(17) 0.0310(19) 0.0233(17) 0.0026(14) 0.0020(14) 0.0052(15)
C68 0.025(2) 0.043(2) 0.047(2) 0.012(2) 0.0039(18) 0.0009(18)
C69 0.050(2) 0.0415(19) 0.0401(18) -0.0077(16) 0.0052(17) 0.0096(17)
F16 0.111(5) 0.056(3) 0.096(4) 0.014(3) 0.047(4) 0.016(4)
F17 0.081(4) 0.064(3) 0.064(3) -0.043(3) -0.035(3) 0.029(3)
F18 0.048(3) 0.069(3) 0.082(4) -0.043(3) 0.025(3) 0.008(2)
C69' 0.050(2) 0.0415(19) 0.0401(18) -0.0077(16) 0.0052(17) 0.0096(17)
F16' 0.067(4) 0.036(3) 0.072(3) -0.022(2) -0.029(3) 0.023(3)
F17' 0.053(3) 0.044(3) 0.088(4) -0.033(3) 0.013(3) -0.007(2)
F18' 0.112(5) 0.069(4) 0.087(4) -0.001(3) 0.066(4) 0.011(4)
C70 0.0269(18) 0.0252(18) 0.0226(17) -0.0004(14) 0.0049(14) 0.0005(15)
C76 0.084(3) 0.041(2) 0.069(2) 0.0121(19) -0.001(2) 0.003(2)
F19 0.122(4) 0.058(3) 0.117(4) 0.023(3) -0.024(4) -0.020(3)
F20 0.127(4) 0.035(2) 0.111(4) 0.004(3) 0.023(3) 0.028(3)
F21 0.119(4) 0.059(3) 0.096(3) 0.022(3) 0.041(3) -0.017(3)
C76' 0.084(3) 0.041(2) 0.069(2) 0.0121(19) -0.001(2) 0.003(2)
F19' 0.083(5) 0.046(4) 0.072(4) -0.008(3) 0.031(3) -0.015(4)
F20' 0.106(5) 0.074(5) 0.098(5) 0.038(4) -0.010(4) -0.005(4)
F21' 0.083(4) 0.044(4) 0.094(5) 0.012(4) 0.036(4) -0.007(3)
C71 0.042(2) 0.0225(18) 0.0263(18) -0.0017(14) -0.0002(17) -0.0003(17)
C72 0.058(3) 0.028(2) 0.033(2) 0.0021(17) 0.001(2) 0.008(2)
C73 0.045(3) 0.045(3) 0.035(2) 0.0076(19) -0.0009(19) 0.019(2)
C74 0.030(2) 0.052(3) 0.034(2) 0.0039(19) 0.0016(18) 0.0062(19)
C75 0.0255(19) 0.033(2) 0.033(2) 0.0053(16) 0.0040(16) 0.0001(16)
C77 0.029(3) 0.096(5) 0.069(4) 0.022(3) -0.007(3) 0.002(3)
F4 0.150(3) 0.0434(18) 0.102(3) 0.0276(18) 0.030(3) -0.011(2)
F5 0.136(3) 0.057(2) 0.085(2) -0.0003(18) -0.044(2) 0.034(2)
F6 0.104(3) 0.0391(16) 0.079(2) 0.0041(15) 0.0091(19) 0.0250(17)
F7 0.065(2) 0.073(2) 0.093(2) -0.0352(18) 0.0183(18) -0.0284(17)
F8 0.127(3) 0.0381(19) 0.246(5) -0.028(3) -0.054(3) -0.002(2)
F9 0.176(4) 0.166(4) 0.116(3) -0.101(3) 0.083(3) -0.101(3)
F10 0.116(3) 0.099(3) 0.138(3) -0.054(2) 0.101(3) -0.041(2)
F11 0.0464(17) 0.096(3) 0.098(2) 0.005(2) 0.0240(18) -0.0163(17)
F12 0.088(2) 0.068(2) 0.081(2) 0.0156(17) 0.0404(19) -0.0198(18)
F13 0.0388(14) 0.0543(17) 0.077(2) -0.0041(15) -0.0074(14) 0.0203(13)
F14 0.0276(13) 0.087(2) 0.103(2) 0.0468(19) 0.0189(15) 0.0078(14)
F15 0.0413(15) 0.0747(19) 0.0508(16) 0.0059(14) -0.0140(13) 0.0085(14)
F22 0.0326(18) 0.160(4) 0.129(4) -0.018(3) -0.004(2) 0.023(2)
F23 0.072(3) 0.193(5) 0.067(3) -0.019(3) -0.017(2) -0.026(3)
F24 0.058(2) 0.118(4) 0.175(5) 0.045(3) -0.054(3) -0.043(2)
N1 0.0208(14) 0.0186(14) 0.0245(14) -0.0030(11) 0.0080(12) -0.0011(11)
N2 0.0182(14) 0.0211(14) 0.0262(15) -0.0031(12) 0.0031(12) -0.0024(12)
O1 0.0442(17) 0.0424(16) 0.0246(13) 0.0033(12) 0.0059(12) -0.0181(14)
O2 0.070(2) 0.067(2) 0.0343(16) 0.0126(16) 0.0079(16) -0.0298(19)
Pd1 0.02602(15) 0.02502(15) 0.01897(14) -0.00176(10) 0.00497(11) -0.00757(11)

loop_
_atom_type_symbol
_atom_type_description
_atom_type_scat_dispersion_real
_atom_type_scat_dispersion_imag
_atom_type_scat_source
C C 0.0033 0.0016 'International Tables Vol C Tables 4.2.6.8 and 6.1.1.4'
H H 0.0000 0.0000 'International Tables Vol C Tables 4.2.6.8 and 6.1.1.4'
B B 0.0013 0.0007 'International Tables Vol C Tables 4.2.6.8 and 6.1.1.4'
N N 0.0061 0.0033 'International Tables Vol C Tables 4.2.6.8 and 6.1.1.4'
O O 0.0106 0.0060 'International Tables Vol C Tables 4.2.6.8 and 6.1.1.4'
F F 0.0171 0.0103 'International Tables Vol C Tables 4.2.6.8 and 6.1.1.4'
Pd Pd -0.9988 1.0072 'International Tables Vol C Tables 4.2.6.8 and 6.1.1.4'

loop_
_geom_angle_atom_site_label_1
_geom_angle_atom_site_label_2
_geom_angle_atom_site_label_3
_geom_angle
C46 B1 C62 105.0(3)
C46 B1 C54 111.2(3)
C62 B1 C54 113.1(3)
C46 B1 C70 112.2(3)
C62 B1 C70 111.3(3)
C54 B1 C70 104.2(3)
N1 C1 C2 117.8(3)
N1 C1 C10 130.5(3)
C2 C1 C10 111.7(3)
N2 C2 C1 116.6(3)
N2 C2 C3 130.8(3)
C1 C2 C3 112.5(3)
C2 C3 C4 103.1(3)
C2 C3 C16 104.8(3)
C4 C3 C16 108.0(3)
C5 C4 C9 120.6(4)
C5 C4 C3 125.5(4)
C9 C4 C3 113.9(3)
C6 C5 C4 118.5(4)
C5 C6 C7 121.5(4)
C6 C7 C8 120.3(4)
C7 C8 C9 119.0(4)
C8 C9 C4 120.0(4)
C8 C9 C10 125.7(4)
C4 C9 C10 114.2(3)
C1 C10 C9 104.4(3)
C1 C10 C11 103.9(3)
C9 C10 C11 107.2(3)
C16 C11 C12 120.6(4)
C16 C11 C10 114.2(3)
C12 C11 C10 125.2(4)
C11 C12 C13 118.2(4)
C14 C13 C12 121.0(4)
C13 C14 C15 120.8(4)
C16 C15 C14 118.9(4)
C15 C16 C11 120.5(4)
C15 C16 C3 125.7(4)
C11 C16 C3 113.8(3)
C22 C17 C18 123.6(3)
C22 C17 N1 118.4(3)
C18 C17 N1 117.8(3)
C19 C18 C17 116.6(4)
C19 C18 C29 121.7(4)
C17 C18 C29 121.7(3)
C20 C19 C18 121.0(4)
C19 C20 C21 121.1(4)
C20 C21 C22 120.5(4)
C21 C22 C17 117.0(4)
C21 C22 C32 121.1(4)
C17 C22 C32 121.8(3)
C24 C23 C28 123.2(3)
C24 C23 N2 118.2(3)
C28 C23 N2 118.4(3)
C23 C24 C25 116.9(4)
C23 C24 C35 121.4(4)
C25 C24 C35 121.7(4)
C26 C25 C24 121.4(4)
C25 C26 C27 120.2(4)
C26 C27 C28 121.4(4)
C27 C28 C23 116.8(4)
C27 C28 C38 121.3(4)
C23 C28 C38 121.9(3)
C31 C29 C18 111.5(4)
C31 C29 C30 109.9(4)
C18 C29 C30 113.6(4)
C22 C32 C33 114.0(4)
C22 C32 C34 111.2(4)
C33 C32 C34 109.6(4)
C37 C35 C36 110.7(4)
C37 C35 C24 113.4(4)
C36 C35 C24 109.9(5)
C28 C38 C40 112.3(4)
C28 C38 C39 111.3(5)
C40 C38 C39 110.0(4)
C42 C41 Pd1 115.3(4)
C41 C42 C43 116.3(5)
C44 C43 C42 112.6(4)
O1 C44 O2 120.3(4)
O1 C44 C43 125.9(4)
O2 C44 C43 113.8(4)
C51 C46 C47 115.6(3)
C51 C46 B1 120.6(3)
C47 C46 B1 123.6(3)
C48 C47 C46 122.3(4)
C49 C48 C47 120.6(4)
C49 C48 C52 119.7(4)
C47 C48 C52 119.7(4)
C50 C49 C48 118.3(4)
C49 C50 C51 120.7(4)
C49 C50 C53 120.2(4)
C51 C50 C53 119.1(5)
C50 C51 C46 122.5(4)
F1 C52 F2 108.5(7)
F1 C52 F3 110.5(6)
F2 C52 F3 98.8(5)
F1 C52 C48 114.5(6)
F2 C52 C48 112.2(4)
F3 C52 C48 111.2(5)
F5 C53 F6 107.3(6)
F5 C53 F4 107.1(5)
F6 C53 F4 104.5(4)
F5 C53 C50 112.7(4)
F6 C53 C50 113.0(4)
F4 C53 C50 111.8(5)
C59 C54 C55 115.7(3)
C59 C54 B1 122.9(3)
C55 C54 B1 121.0(3)
C56 C55 C54 122.1(4)
C57 C56 C55 120.9(4)
C57 C56 C60 119.7(4)
C55 C56 C60 119.4(4)
C58 C57 C56 118.4(4)
C57 C58 C59 121.0(4)
C57 C58 C61 120.3(4)
C59 C58 C61 118.7(4)
C58 C59 C54 121.9(4)
F8 C60 F7 104.5(5)
F8 C60 F9 106.8(6)
F7 C60 F9 105.0(5)
F8 C60 C56 112.1(5)
F7 C60 C56 115.0(4)
F9 C60 C56 112.7(5)
F10 C61 F12 108.8(5)
F10 C61 F11 107.3(5)
F12 C61 F11 103.0(4)
F10 C61 C58 113.8(4)
F12 C61 C58 111.4(5)
F11 C61 C58 111.9(4)
C67 C62 C63 115.6(3)
C67 C62 B1 121.6(3)
C63 C62 B1 122.6(3)
C64 C63 C62 122.0(3)
C65 C64 C63 121.0(3)
C65 C64 C68 118.4(4)
C63 C64 C68 120.5(4)
C66 C65 C64 118.4(3)
C65 C66 C67 120.5(4)
C65 C66 C69 120.3(4)
C67 C66 C69 119.2(4)
C62 C67 C66 122.5(3)
F13 C68 F14 108.3(4)
F13 C68 F15 105.7(4)
F14 C68 F15 104.9(4)
F13 C68 C64 113.3(4)
F14 C68 C64 112.2(3)
F15 C68 C64 111.9(4)
F16 C69 F17 114.1(6)
F16 C69 F18 104.5(5)
F17 C69 F18 98.9(5)
F16 C69 C66 113.6(5)
F17 C69 C66 113.3(4)
F18 C69 C66 111.1(4)
C71 C70 C75 115.4(3)
C71 C70 B1 122.7(3)
C75 C70 B1 121.7(3)
F19 C76 F21 109.1(7)
F19 C76 F20 107.7(6)
F21 C76 F20 102.4(5)
F19 C76 C72 114.5(5)
F21 C76 C72 111.8(5)
F20 C76 C72 110.6(5)
C72 C71 C70 122.6(4)
C73 C72 C71 120.7(4)
C73 C72 C76 118.8(4)
C71 C72 C76 120.5(4)
C74 C73 C72 118.1(4)
C73 C74 C75 121.2(4)
C73 C74 C77 118.4(4)
C75 C74 C77 120.3(5)
C74 C75 C70 121.9(4)
F24 C77 F22 110.8(6)
F24 C77 F23 103.8(7)
F22 C77 F23 101.7(5)
F24 C77 C74 115.1(5)
F22 C77 C74 113.1(6)
F23 C77 C74 111.1(5)
C1 N1 C17 120.3(3)
C1 N1 Pd1 114.4(2)
C17 N1 Pd1 125.2(2)
C2 N2 C23 123.0(3)
C2 N2 Pd1 111.7(2)
C23 N2 Pd1 125.2(2)
C44 O1 Pd1 129.0(3)
C44 O2 C45 116.3(4)
C41 Pd1 N1 96.31(14)
C41 Pd1 O1 91.88(14)
N1 Pd1 O1 171.65(11)
C41 Pd1 N2 175.37(15)
N1 Pd1 N2 79.09(11)
O1 Pd1 N2 92.71(11)

loop_
_geom_bond_atom_site_label_1
_geom_bond_atom_site_label_2
_geom_bond_distance
B1 C46 1.637(5)
B1 C62 1.639(5)
B1 C54 1.643(5)
B1 C70 1.645(5)
C1 N1 1.285(4)
C1 C2 1.496(5)
C1 C10 1.521(5)
C2 N2 1.273(5)
C2 C3 1.515(5)
C3 C4 1.518(5)
C3 C16 1.532(6)
C4 C5 1.391(6)
C4 C9 1.398(6)
C5 C6 1.379(7)
C6 C7 1.382(7)
C7 C8 1.389(6)
C8 C9 1.392(6)
C9 C10 1.526(5)
C10 C11 1.528(5)
C11 C16 1.393(6)
C11 C12 1.394(6)
C12 C13 1.395(7)
C13 C14 1.373(8)
C14 C15 1.390(7)
C15 C16 1.382(6)
C17 C22 1.398(5)
C17 C18 1.400(5)
C17 N1 1.442(4)
C18 C19 1.397(6)
C18 C29 1.522(6)
C19 C20 1.374(7)
C20 C21 1.381(7)
C21 C22 1.397(6)
C22 C32 1.527(6)
C23 C24 1.394(5)
C23 C28 1.404(5)
C23 N2 1.437(4)
C24 C25 1.394(6)
C24 C35 1.525(6)
C25 C26 1.376(6)
C26 C27 1.376(6)
C27 C28 1.392(6)
C28 C38 1.523(6)
C29 C31 1.520(6)
C29 C30 1.525(6)
C32 C33 1.527(6)
C32 C34 1.534(6)
C35 C37 1.521(8)
C35 C36 1.525(9)
C38 C40 1.526(7)
C38 C39 1.529(8)
C41 C42 1.466(7)
C41 Pd1 2.020(4)
C42 C43 1.521(8)
C43 C44 1.473(6)
C44 O1 1.226(5)
C44 O2 1.317(5)
C45 O2 1.457(6)
C46 C51 1.396(5)
C46 C47 1.398(5)
C47 C48 1.386(6)
C48 C49 1.386(7)
C48 C52 1.497(7)
C49 C50 1.381(7)
C50 C51 1.385(6)
C50 C53 1.495(7)
C52 F1 1.259(7)
C52 F2 1.364(7)
C52 F3 1.373(7)
C53 F5 1.318(7)
C53 F6 1.328(7)
C53 F4 1.340(7)
C54 C59 1.397(5)
C54 C55 1.400(5)
C55 C56 1.391(6)
C56 C57 1.378(6)
C56 C60 1.493(6)
C57 C58 1.374(6)
C58 C59 1.397(5)
C58 C61 1.510(6)
C60 F8 1.291(8)
C60 F7 1.302(6)
C60 F9 1.307(7)
C61 F10 1.291(6)
C61 F12 1.336(6)
C61 F11 1.356(7)
C62 C67 1.393(5)
C62 C63 1.402(5)
C63 C64 1.393(5)
C64 C65 1.381(5)
C64 C68 1.499(5)
C65 C66 1.376(5)
C66 C67 1.400(5)
C66 C69 1.481(6)
C68 F13 1.325(5)
C68 F14 1.327(5)
C68 F15 1.340(5)
C69 F16 1.268(7)
C69 F17 1.313(6)
C69 F18 1.396(6)
C70 C71 1.396(5)
C70 C75 1.403(5)
C76 F19 1.293(7)
C76 F21 1.329(7)
C76 F20 1.365(7)
C76 C72 1.483(7)
C71 C72 1.387(6)
C72 C73 1.385(7)
C73 C74 1.374(7)
C74 C75 1.393(6)
C74 C77 1.509(7)
C77 F24 1.286(8)
C77 F22 1.305(7)
C77 F23 1.352(8)
N1 Pd1 2.039(3)
N2 Pd1 2.149(3)
O1 Pd1 2.049(3)
